data_1560794
loop_
_publ_author_name
'Zhuravlev, V.D.'
'Kellerman, D.G.'
'Tyutyunnik, A.P.'
'Chufarov, A.Yu.'
'Samigullina, R.F.'

_publ_section_title
;
 Synthesis, structure and magnetic properties of new \g-Ba(CoV1-xPxO4)2
 x&#x202F;=&#x202F;0.4--0.5
;
_journal_name_full 'Journal of Solid State Chemistry'
_journal_page_first 174
_journal_page_last 180
_journal_paper_doi 10.1016/j.jssc.2018.07.017
_journal_volume 266
_journal_year 2018
_chemical_formula_structural 'Ba Co2 (P O4)2'
_chemical_formula_sum 'Ba Co2 O8 P2'
_chemical_formula_weight 445.14
_chemical_name_common 'Barium cobalt phosphate'
_space_group_IT_number 14
_space_group_name_Hall '-P 2yab'
_space_group_name_H-M_alt 'P 1 21/a 1'
_symmetry_cell_setting monoclinic
_symmetry_space_group_name_Hall '-P 2yab'
_symmetry_space_group_name_H-M 'P 1 21/a 1'
_cell_angle_alpha 90.0
_cell_angle_beta 92.8146(14)
_cell_angle_gamma 90.0
_cell_formula_units_Z 2
_cell_length_a 9.23614(22)
_cell_length_b 5.00555(13)
_cell_length_c 8.08948(24)
_cell_measurement_temperature 298(2)
_cell_volume 373.541(17)
_computing_data_collection 'STOE Powder Software Package (STOE, Germany)'
_computing_data_reduction 'STOE Powder Software Package (STOE, Germany)'
_computing_structure_refinement GSAS
_computing_structure_solution 'GSAS (A.C. Larson and R.B. Von Dreele, 2004), EXPGUI (Toby, B.H., 2001)'
_diffrn_ambient_temperature 298
_diffrn_detector 'position sensitive detector'
_diffrn_detector_type 'linear mini-PSD (STOE)'
_diffrn_measurement_device_type 'transmission diffractometer Stadi-P (STOE)'
_diffrn_radiation_monochromator 'Primary, curved Ge 111'
_diffrn_radiation_polarisn_ratio 0.8
_diffrn_radiation_probe x-ray
_diffrn_radiation_type 'Cu K\a~1~'
_diffrn_radiation_wavelength 1.54056
_diffrn_source 'sealed X-ray tube'
_diffrn_source_target Cu
_diffrn_source_type 'PHILIPS PW 2283/20'
_exptl_absorpt_correction_T_max 0.49703
_exptl_absorpt_correction_T_min 0.23703
_exptl_absorpt_process_details
;   GSAS Absorption/surface roughness correction: function number 4
 Flat plate transmission absorption correction
Terms =     0.45178         0.0000    
Correction is not refined.
;
_exptl_crystal_density_diffrn 3.958
_exptl_crystal_density_method 'not measured'
_pd_calc_method 'Rietveld Refinement'
_pd_char_colour white
_pd_instr_dist_mono/spec 130
_pd_instr_dist_spec/detc 220
_pd_instr_dist_src/mono 260
_pd_instr_location ' ?'
_pd_meas_2theta_range_inc 0.02
_pd_meas_2theta_range_max 119.98
_pd_meas_2theta_range_min 5.0
_pd_meas_number_of_points 5750
_pd_meas_scan_method step
_pd_phase_name 'from C:/GSAS/MyWork/Zhuravlev/BaCo2V2-2xP2xO8/2018-01-09/BaCo2P2O8'
_pd_proc_2theta_range_inc 0.02
_pd_proc_2theta_range_max 119.92822
_pd_proc_2theta_range_min 4.94822
_pd_proc_info_datetime 2018-05-04T20:05:00
_pd_proc_info_excluded_regions ' ?'
_pd_proc_ls_background_function
;   GSAS Background function number 1 with 36 terms.
 Shifted Chebyshev function of 1st kind
      1:    16183.9     2:   -8123.72     3:   -118.971     4:   -819.215    
      5:    169.472     6:    23.7643     7:   -28.5347     8:    32.2873    
      9:    1.84790    10:   -1.14913    11:    49.2438    12:   -17.6743    
     13:   -26.6308    14:    27.3433    15:   -31.7682    16:    31.5744    
     17:    15.1041    18:   -16.8750    19:   -2.10919    20:    36.5212    
     21:   -8.81002    22:   -4.95211    23:    15.6528    24:   -10.7458    
     25:    3.27770    26:    3.61310    27:   -9.27043    28:    25.7365    
     29:   -18.9979    30:   -4.31126    31:    15.8033    32:   -2.68959    
     33:    8.54520    34:    9.35682    35:   -4.89226    36:    8.51164    
;
_pd_proc_ls_peak_cutoff 0.00100
_pd_proc_ls_profile_function
;
 CW Profile function number 4 with  21 terms
 Pseudovoigt profile coefficients as parameterized in
 P. Thompson, D.E. Cox & J.B. Hastings (1987). J. Appl. Cryst.,20,79-83.
 Asymmetry correction of L.W. Finger, D.E. Cox & A. P. Jephcoat (1994).
 J. Appl. Cryst.,27,892-900.
 Microstrain broadening by P.W. Stephens,  (1999). J. Appl. Cryst.,32,281-289.
 #1(GU)   =    0.942 #2(GV)   =    0.000 #3(GW)   =   18.373
 #4(GP)   =    0.000 #5(LX)   =    0.114 #6(ptec) =    -0.11
 #7(trns) =     0.00 #8(shft) =   0.0000 #9(sfec) =     0.00
 #10(S/L) =   0.0279 #11(H/L) =   0.0298 #12(eta) =   1.0000
 #13(S400 ) =  2.1E-02 #14(S040 ) =  2.4E-01 #15(S004 ) =  3.1E-01
 #16(S220 ) =  1.0E-01 #17(S202 ) = -3.4E-02 #18(S022 ) = -2.7E-02
 #19(S301 ) = -2.1E-02 #20(S103 ) =  2.4E-02 #21(S121 ) =  3.1E-02
 Peak tails are ignored  where the intensity is below 0.0010 times the peak
   Aniso. broadening axis   0.0   0.0   1.0
;
_pd_proc_ls_prof_R_factor 0.0097
_pd_proc_ls_prof_wR_expected 0.0077
_pd_proc_ls_prof_wR_factor 0.0140
_pd_proc_number_of_points 5750
_pd_spec_mounting 'powder on Mylar film'
_pd_spec_mount_mode transmission
_pd_spec_shape flat_sheet
_pd_spec_size_axial 7
_pd_spec_size_equat 0.1
_refine_ls_goodness_of_fit_all 1.82
_refine_ls_matrix_type full
_refine_ls_number_parameters 29
_refine_ls_number_restraints 0
_refine_ls_R_Fsqd_factor 0.11852
_refine_ls_shift/su_max 0.05
_refine_ls_shift/su_mean 0.01
_reflns_d_resolution_high 0.890
_reflns_d_resolution_low 8.157
_reflns_limit_h_max 10
_reflns_limit_h_min 0
_reflns_limit_k_max 5
_reflns_limit_k_min 0
_reflns_limit_l_max 9
_reflns_limit_l_min -8
_reflns_number_total 558
_cod_data_source_file mmc1.cif
_cod_data_source_block BACO2P2O8_00738_publ
_cod_depositor_comments
;
The following automatic conversions were performed:

data item '_geom_angle_publ_flag' value 'N' was changed to 'n' in
accordance with the built-in table derived from the CIF Core
dictionary named 'cif_core.dic' version 2.4.5 last updated on
2014-11-21 (17 times).

data item '_geom_bond_publ_flag' value 'N' was changed to 'n' in
accordance with the built-in table derived from the CIF Core
dictionary named 'cif_core.dic' version 2.4.5 last updated on
2014-11-21 (19 times).

Automatic conversion script
Id: cif_fix_values 8369 2020-08-20 11:38:08Z andrius 
;
_cod_original_cell_volume 373.541(23)
_cod_database_code 1560794
_gsas_exptl_extinct_corr_t_min 1.00000
_gsas_exptl_extinct_corr_t_max 1.00000

loop_
_symmetry_equiv_pos_site_id
_symmetry_equiv_pos_as_xyz
1 +x,+y,+z
2 -x+1/2,+y+1/2,-z
-1 -x,-y,-z
-2 +x+1/2,-y+1/2,+z

loop_
_atom_site_type_symbol
_atom_site_label
_atom_site_fract_x
_atom_site_fract_y
_atom_site_fract_z
_atom_site_occupancy
_atom_site_thermal_displace_type
_atom_site_U_iso_or_equiv
_atom_site_symmetry_multiplicity
Ba Ba 0.0 0.0 0.0 1.0 Uiso 0.0326(8) 2
Co Co -0.7055(4) -0.0602(9) -0.3517(5) 1.0 Uiso 0.0442(18) 4
P P -0.3608(7) -0.0068(18) -0.2680(7) 1.0 Uiso 0.0240(21) 4
O O1 0.2645(12) -0.3783(22) -0.1378(17) 1.0 Uiso 0.0394(29) 4
O O2 -0.5133(15) -0.0644(30) -0.2341(13) 1.0 Uiso 0.0394(29) 4
O O3 -0.3474(13) -0.0954(25) -0.4352(18) 1.0 Uiso 0.0394(29) 4
O O4 0.1629(17) -0.7766(25) -0.2363(15) 1.0 Uiso 0.0394(29) 4

loop_
_atom_type_symbol
_atom_type_number_in_cell
_atom_type_scat_dispersion_real
_atom_type_scat_dispersion_imag
_atom_type_scat_Cromer_Mann_a1
_atom_type_scat_Cromer_Mann_a2
_atom_type_scat_Cromer_Mann_a3
_atom_type_scat_Cromer_Mann_a4
_atom_type_scat_Cromer_Mann_b1
_atom_type_scat_Cromer_Mann_b2
_atom_type_scat_Cromer_Mann_b3
_atom_type_scat_Cromer_Mann_b4
_atom_type_scat_Cromer_Mann_c
_atom_type_scat_source
Ba 2.0 0.000 0.000 20.3361 3.21600 19.2970 0.27560 10.8880 20.2073 2.69590 167.202 2.77310 International_Tables_Vol_C
Co 4.0 0.000 0.000 12.2841 4.27910 7.34090 0.27840 4.00340 13.5359 2.34880 71.1692 1.01180 International_Tables_Vol_C
P 4.0 0.000 0.000 6.43450 1.90670 4.17910 27.1570 1.78000 0.52600 1.49080 68.1645 1.11490 International_Tables_Vol_C
O 16.0 0.000 0.000 3.04850 13.2771 2.28680 5.70110 1.54630 0.32390 0.86700 32.9089 0.25080 International_Tables_Vol_C

loop_
_geom_angle_atom_site_label_1
_geom_angle_atom_site_label_2
_geom_angle_atom_site_label_3
_geom_angle
_geom_angle_site_symmetry_1
_geom_angle_site_symmetry_2
_geom_angle_site_symmetry_3
_geom_angle_publ_flag
O1 Ba O1 180.0 2_555 . -2_445 n
O1 Co O2 77.1(5) 1_455 . 1_555 n
O1 Co O3 160.4(5) 1_455 . -1_454 n
O1 Co O3 67.6(5) 1_455 . -2_445 n
O1 Co O4 92.2(4) 1_455 . 1_465 n
O2 Co O3 99.8(5) 1_555 . -1_454 n
O2 Co O3 129.3(6) 1_555 . -2_445 n
O2 Co O4 108.5(6) 1_555 . 1_465 n
O3 Co O3 101.9(4) -1_454 . -2_445 n
O3 Co O4 107.0(5) -1_454 . 1_465 n
O3 Co O4 107.9(6) -2_445 . 1_465 n
O1 P O2 117.7(8) -2_445 . 1_555 n
O1 P O3 114.1(9) -2_445 . 1_555 n
O1 P O4 97.7(9) -2_445 . -2_445 n
O2 P O3 104.0(7) 1_555 . 1_555 n
O2 P O4 107.1(11) 1_555 . -2_445 n
O3 P O4 116.6(9) 1_555 . -2_445 n

loop_
_geom_bond_atom_site_label_1
_geom_bond_atom_site_label_2
_geom_bond_distance
_geom_bond_site_symmetry_1
_geom_bond_site_symmetry_2
_geom_bond_publ_flag
Ba O1 3.326(10) . 1_555 n
Ba O1 2.471(11) . 2_555 n
Ba O1 3.326(10) . -1_555 n
Ba O1 2.471(11) . -2_445 n
Ba O2 3.400(14) . 2_445 n
Ba O2 2.887(13) . 2_455 n
Ba O2 2.887(13) . -2_545 n
Ba O2 3.400(14) . -2_555 n
Ba O4 2.729(12) . 1_565 n
Ba O4 2.729(12) . -1_545 n
Co O1 2.378(14) . 1_455 n
Co O2 1.972(12) . 1_555 n
Co O3 1.975(12) . -1_454 n
Co O3 2.250(12) . -2_445 n
Co O4 2.115(13) . 1_465 n
P O1 1.631(12) . -2_445 n
P O2 1.476(12) . 1_555 n
P O3 1.434(12) . 1_555 n
P O4 1.456(14) . -2_445 n
